data_1518904
loop_
_publ_author_name
'Fliedel, Christophe'
'Rosa, Vitor'
'Alves, Filipa M.'
'Martins, Ana M.'
'Avil\'es, Teresa'
'Dagorne, Samuel'

_publ_section_title
;
 P,O-Phosphinophenolate zinc(ii) species: synthesis, structure and use in
 the ring-opening polymerization (ROP) of lactide, \e-caprolactone and
 trimethylene carbonate.
;
_journal_issue 27
_journal_name_full 'Dalton transactions (Cambridge, England : 2003)'
_journal_page_first 12376
_journal_page_last 12387
_journal_paper_doi 10.1039/c5dt00458f
_journal_volume 44
_journal_year 2015
_chemical_formula_moiety 'C80 H72 O4 P4 Zn2'
_chemical_formula_sum 'C80 H72 O4 P4 Zn2'
_chemical_formula_weight 1351.99
_chemical_name_systematic
;
 ?
;
_space_group_crystal_system triclinic
_space_group_IT_number 2
_space_group_name_Hall '-P 1'
_space_group_name_H-M_alt 'P -1'
_symmetry_space_group_name_Hall '-P 1'
_symmetry_space_group_name_H-M 'P -1'
_atom_sites_solution_hydrogens geom
_atom_sites_solution_primary direct
_atom_sites_solution_secondary difmap
_audit_creation_method SHELXL-2013
_audit_update_record
;
2015-01-30 deposited with the CCDC.
2015-03-25 downloaded from the CCDC.
;
_cell_angle_alpha 100.950(2)
_cell_angle_beta 91.257(2)
_cell_angle_gamma 114.8770(10)
_cell_formula_units_Z 2
_cell_length_a 12.2606(9)
_cell_length_b 13.4731(9)
_cell_length_c 25.2245(18)
_cell_measurement_reflns_used 9175
_cell_measurement_temperature 173(2)
_cell_measurement_theta_max 25.94
_cell_measurement_theta_min 2.61
_cell_volume 3687.0(5)
_computing_cell_refinement 'Bruker SAINT'
_computing_data_collection 'Bruker APEX2'
_computing_data_reduction 'Bruker SAINT'
_computing_molecular_graphics 'Bruker SHELXTL'
_computing_publication_material 'Bruker SHELXTL'
_computing_structure_refinement 'SHELXL-2013 (Sheldrick, 2013)'
_computing_structure_solution 'SHELXS-2013 (Sheldrick, 2013)'
_diffrn_ambient_temperature 173(2)
_diffrn_measured_fraction_theta_full 1.000
_diffrn_measured_fraction_theta_max 0.997
_diffrn_measurement_device_type 'Bruker APEX-II CCD'
_diffrn_measurement_method '\f and \w scans'
_diffrn_radiation_type MoK\a
_diffrn_radiation_wavelength 0.71073
_diffrn_reflns_av_R_equivalents 0.0649
_diffrn_reflns_av_unetI/netI 0.0699
_diffrn_reflns_Laue_measured_fraction_full 1.000
_diffrn_reflns_Laue_measured_fraction_max 0.997
_diffrn_reflns_limit_h_max 16
_diffrn_reflns_limit_h_min -16
_diffrn_reflns_limit_k_max 17
_diffrn_reflns_limit_k_min -17
_diffrn_reflns_limit_l_max 33
_diffrn_reflns_limit_l_min -30
_diffrn_reflns_number 67283
_diffrn_reflns_point_group_measured_fraction_full 1.000
_diffrn_reflns_point_group_measured_fraction_max 0.997
_diffrn_reflns_theta_full 25.242
_diffrn_reflns_theta_max 28.004
_diffrn_reflns_theta_min 1.655
_diffrn_source 'fine-focus sealed tube'
_exptl_absorpt_coefficient_mu 0.784
_exptl_absorpt_correction_T_max 0.7456
_exptl_absorpt_correction_T_min 0.6545
_exptl_absorpt_correction_type multi-scan
_exptl_absorpt_process_details sadabs
_exptl_crystal_colour colourless
_exptl_crystal_density_diffrn 1.218
_exptl_crystal_description plate
_exptl_crystal_F_000 1408
_exptl_crystal_size_max 0.250
_exptl_crystal_size_mid 0.200
_exptl_crystal_size_min 0.150
_platon_squeeze_details
;
 The residual electron density was assigned to one molecule of
 the pentane solvent [82/2 = 41 e per asymmetric unit; one molecule
 of C5H12 would give 42e].
;
_refine_diff_density_max 0.361
_refine_diff_density_min -0.319
_refine_diff_density_rms 0.060
_refine_ls_extinction_method none
_refine_ls_goodness_of_fit_ref 0.948
_refine_ls_hydrogen_treatment constr
_refine_ls_matrix_type full
_refine_ls_number_parameters 819
_refine_ls_number_reflns 17771
_refine_ls_number_restraints 0
_refine_ls_restrained_S_all 0.948
_refine_ls_R_factor_all 0.0810
_refine_ls_R_factor_gt 0.0427
_refine_ls_shift/su_max 0.001
_refine_ls_shift/su_mean 0.000
_refine_ls_structure_factor_coef Fsqd
_refine_ls_weighting_details 'w=1/[\s^2^(Fo^2^)+(0.0441P)^2^] where P=(Fo^2^+2Fc^2^)/3'
_refine_ls_weighting_scheme calc
_refine_ls_wR_factor_gt 0.0843
_refine_ls_wR_factor_ref 0.0931
_reflns_Friedel_coverage 0.000
_reflns_number_gt 11493
_reflns_number_total 17771
_reflns_threshold_expression 'I > 2\s(I)'
_cod_data_source_file c5dt00458f2.cif
_cod_data_source_block sdcf140704
_cod_depositor_comments 'Adding full bibliography for 1518901--1518904.cif.'
_cod_database_code 1518904
_shelx_space_group_comment
;
The symmetry employed for this shelxl refinement is uniquely defined
by the following loop, which should always be used as a source of
symmetry information in preference to the above space-group names.
They are only intended as comments.
;
_shelx_estimated_absorpt_t_min 0.828
_shelx_estimated_absorpt_t_max 0.891
_shelxl_version_number 2013-4

loop_
_space_group_symop_operation_xyz
'x, y, z'
'-x, -y, -z'

loop_
_atom_site_label
_atom_site_type_symbol
_atom_site_fract_x
_atom_site_fract_y
_atom_site_fract_z
_atom_site_U_iso_or_equiv
_atom_site_adp_type
_atom_site_occupancy
_atom_site_site_symmetry_order
_atom_site_calc_flag
_atom_site_refinement_flags_posn
_atom_site_refinement_flags_adp
C1 C 0.5445(2) 0.2983(2) 0.11231(10) 0.0339(6) Uani 1 1 d . .
C2 C 0.4666(3) 0.1852(2) 0.08764(11) 0.0437(7) Uani 1 1 d . .
C3 C 0.4746(3) 0.1422(2) 0.03408(12) 0.0507(8) Uani 1 1 d . .
H3 H 0.4215 0.0663 0.0183 0.061 Uiso 1 1 calc R U
C4 C 0.5562(3) 0.2047(2) 0.00240(11) 0.0483(7) Uani 1 1 d . .
C5 C 0.6351(3) 0.3132(2) 0.02691(11) 0.0440(7) Uani 1 1 d . .
H5 H 0.6943 0.3570 0.0068 0.053 Uiso 1 1 calc R U
C6 C 0.6303(2) 0.3612(2) 0.08110(10) 0.0346(6) Uani 1 1 d . .
C7 C 0.3807(3) 0.1138(3) 0.12148(13) 0.0676(10) Uani 1 1 d . .
H7A H 0.3366 0.0370 0.1000 0.101 Uiso 1 1 calc R U
H7B H 0.3231 0.1445 0.1327 0.101 Uiso 1 1 calc R U
H7C H 0.4264 0.1134 0.1537 0.101 Uiso 1 1 calc R U
C8 C 0.5584(3) 0.1549(3) -0.05653(12) 0.0695(10) Uani 1 1 d . .
H8A H 0.5065 0.1716 -0.0799 0.104 Uiso 1 1 calc R U
H8B H 0.5286 0.0734 -0.0618 0.104 Uiso 1 1 calc R U
H8C H 0.6415 0.1873 -0.0659 0.104 Uiso 1 1 calc R U
C9 C 0.8846(2) 0.5040(2) 0.09671(10) 0.0407(6) Uani 1 1 d . .
C10 C 0.9070(3) 0.4108(3) 0.09273(12) 0.0556(8) Uani 1 1 d . .
H10 H 0.8481 0.3448 0.1015 0.067 Uiso 1 1 calc R U
C11 C 1.0151(3) 0.4126(4) 0.07605(13) 0.0691(10) Uani 1 1 d . .
H11 H 1.0296 0.3480 0.0734 0.083 Uiso 1 1 calc R U
C12 C 1.1004(3) 0.5073(4) 0.06353(13) 0.0719(11) Uani 1 1 d . .
H12 H 1.1734 0.5078 0.0514 0.086 Uiso 1 1 calc R U
C13 C 1.0813(3) 0.6009(4) 0.06838(14) 0.0695(10) Uani 1 1 d . .
H13 H 1.1422 0.6672 0.0608 0.083 Uiso 1 1 calc R U
C14 C 0.9732(3) 0.6001(3) 0.08440(12) 0.0559(8) Uani 1 1 d . .
H14 H 0.9597 0.6652 0.0869 0.067 Uiso 1 1 calc R U
C15 C 0.7230(2) 0.6055(2) 0.08799(10) 0.0357(6) Uani 1 1 d . .
C16 C 0.6691(3) 0.5867(3) 0.03589(12) 0.0483(7) Uani 1 1 d . .
H16 H 0.6382 0.5141 0.0128 0.058 Uiso 1 1 calc R U
C17 C 0.6604(3) 0.6740(3) 0.01770(13) 0.0616(9) Uani 1 1 d . .
H17 H 0.6227 0.6610 -0.0179 0.074 Uiso 1 1 calc R U
C18 C 0.7060(3) 0.7796(3) 0.05083(15) 0.0687(10) Uani 1 1 d . .
H18 H 0.7013 0.8395 0.0378 0.082 Uiso 1 1 calc R U
C19 C 0.7586(3) 0.7989(3) 0.10314(15) 0.0620(9) Uani 1 1 d . .
H19 H 0.7893 0.8716 0.1261 0.074 Uiso 1 1 calc R U
C20 C 0.7661(2) 0.7112(2) 0.12187(12) 0.0453(7) Uani 1 1 d . .
H20 H 0.8009 0.7237 0.1579 0.054 Uiso 1 1 calc R U
C21 C 0.46522(19) 0.55655(18) 0.23109(9) 0.0251(5) Uani 1 1 d . .
C22 C 0.3952(2) 0.5555(2) 0.18603(10) 0.0357(6) Uani 1 1 d . .
C23 C 0.2753(2) 0.5340(2) 0.19041(11) 0.0422(7) Uani 1 1 d . .
H23 H 0.2285 0.5336 0.1598 0.051 Uiso 1 1 calc R U
C24 C 0.2194(2) 0.5130(2) 0.23726(10) 0.0355(6) Uani 1 1 d . .
C25 C 0.2891(2) 0.51265(19) 0.28110(10) 0.0307(5) Uani 1 1 d . .
H25 H 0.2536 0.4976 0.3135 0.037 Uiso 1 1 calc R U
C26 C 0.4108(2) 0.53401(18) 0.27869(9) 0.0252(5) Uani 1 1 d . .
C27 C 0.4507(3) 0.5793(3) 0.13450(11) 0.0600(9) Uani 1 1 d . .
H27A H 0.3905 0.5783 0.1080 0.090 Uiso 1 1 calc R U
H27B H 0.4776 0.5218 0.1195 0.090 Uiso 1 1 calc R U
H27C H 0.5202 0.6532 0.1425 0.090 Uiso 1 1 calc R U
C28 C 0.0884(2) 0.4910(3) 0.23946(12) 0.0553(8) Uani 1 1 d . .
H28A H 0.0628 0.4707 0.2739 0.083 Uiso 1 1 calc R U
H28B H 0.0382 0.4293 0.2092 0.083 Uiso 1 1 calc R U
H28C H 0.0792 0.5587 0.2367 0.083 Uiso 1 1 calc R U
C29 C 0.4343(2) 0.57532(19) 0.39364(9) 0.0268(5) Uani 1 1 d . .
C30 C 0.4660(2) 0.6879(2) 0.41474(11) 0.0386(6) Uani 1 1 d . .
H30 H 0.5256 0.7432 0.3994 0.046 Uiso 1 1 calc R U
C31 C 0.4121(3) 0.7205(3) 0.45770(13) 0.0546(8) Uani 1 1 d . .
H31 H 0.4352 0.7980 0.4718 0.066 Uiso 1 1 calc R U
C32 C 0.3249(3) 0.6414(3) 0.48026(12) 0.0547(8) Uani 1 1 d . .
H32 H 0.2877 0.6641 0.5098 0.066 Uiso 1 1 calc R U
C33 C 0.2924(3) 0.5297(3) 0.45981(12) 0.0537(8) Uani 1 1 d . .
H33 H 0.2325 0.4749 0.4753 0.064 Uiso 1 1 calc R U
C34 C 0.3464(2) 0.4964(2) 0.41673(11) 0.0411(6) Uani 1 1 d . .
H34 H 0.3232 0.4188 0.4028 0.049 Uiso 1 1 calc R U
C35 C 0.4847(2) 0.39801(18) 0.33232(9) 0.0266(5) Uani 1 1 d . .
C36 C 0.5248(2) 0.3703(2) 0.37716(11) 0.0392(6) Uani 1 1 d . .
H36 H 0.5597 0.4256 0.4099 0.047 Uiso 1 1 calc R U
C37 C 0.5139(3) 0.2629(2) 0.37422(13) 0.0515(8) Uani 1 1 d . .
H37 H 0.5400 0.2444 0.4051 0.062 Uiso 1 1 calc R U
C38 C 0.4651(3) 0.1825(2) 0.32642(14) 0.0510(8) Uani 1 1 d . .
H38 H 0.4583 0.1090 0.3245 0.061 Uiso 1 1 calc R U
C39 C 0.4266(2) 0.2085(2) 0.28185(12) 0.0441(7) Uani 1 1 d . .
H39 H 0.3931 0.1531 0.2491 0.053 Uiso 1 1 calc R U
C40 C 0.4367(2) 0.31629(19) 0.28468(11) 0.0345(6) Uani 1 1 d . .
H40 H 0.4104 0.3341 0.2536 0.041 Uiso 1 1 calc R U
C41 C 0.78505(19) 0.47831(18) 0.30790(9) 0.0241(5) Uani 1 1 d . .
C42 C 0.7793(2) 0.36984(19) 0.29307(10) 0.0281(5) Uani 1 1 d . .
C43 C 0.8188(2) 0.3282(2) 0.33179(11) 0.0331(6) Uani 1 1 d . .
H43 H 0.8141 0.2548 0.3215 0.040 Uiso 1 1 calc R U
C44 C 0.8650(2) 0.3880(2) 0.38512(11) 0.0336(6) Uani 1 1 d . .
C45 C 0.8723(2) 0.49544(19) 0.39904(10) 0.0296(5) Uani 1 1 d . .
H45 H 0.9036 0.5386 0.4349 0.035 Uiso 1 1 calc R U
C46 C 0.83451(19) 0.54168(18) 0.36108(9) 0.0243(5) Uani 1 1 d . .
C47 C 0.7352(2) 0.3019(2) 0.23587(11) 0.0416(6) Uani 1 1 d . .
H47A H 0.7432 0.2316 0.2324 0.062 Uiso 1 1 calc R U
H47B H 0.7836 0.3446 0.2106 0.062 Uiso 1 1 calc R U
H47C H 0.6500 0.2851 0.2274 0.062 Uiso 1 1 calc R U
C48 C 0.9113(3) 0.3391(2) 0.42470(12) 0.0482(7) Uani 1 1 d . .
H48A H 0.9878 0.3385 0.4145 0.072 Uiso 1 1 calc R U
H48B H 0.8516 0.2623 0.4237 0.072 Uiso 1 1 calc R U
H48C H 0.9246 0.3850 0.4615 0.072 Uiso 1 1 calc R U
C49 C 1.02210(19) 0.76355(18) 0.36968(9) 0.0248(5) Uani 1 1 d . .
C50 C 1.0984(2) 0.7111(2) 0.36216(11) 0.0359(6) Uani 1 1 d . .
H50 H 1.0665 0.6325 0.3595 0.043 Uiso 1 1 calc R U
C51 C 1.2197(2) 0.7713(2) 0.35849(12) 0.0483(7) Uani 1 1 d . .
H51 H 1.2709 0.7342 0.3535 0.058 Uiso 1 1 calc R U
C52 C 1.2672(2) 0.8856(2) 0.36204(11) 0.0437(7) Uani 1 1 d . .
H52 H 1.3508 0.9271 0.3596 0.052 Uiso 1 1 calc R U
C53 C 1.1928(2) 0.9388(2) 0.36916(11) 0.0400(6) Uani 1 1 d . .
H53 H 1.2251 1.0173 0.3715 0.048 Uiso 1 1 calc R U
C54 C 1.0705(2) 0.8781(2) 0.37287(10) 0.0327(6) Uani 1 1 d . .
H54 H 1.0196 0.9155 0.3776 0.039 Uiso 1 1 calc R U
C55 C 0.8498(2) 0.72421(18) 0.44804(9) 0.0264(5) Uani 1 1 d . .
C56 C 0.9489(2) 0.7869(2) 0.48696(10) 0.0370(6) Uani 1 1 d . .
H56 H 1.0283 0.8073 0.4768 0.044 Uiso 1 1 calc R U
C57 C 0.9331(3) 0.8202(2) 0.54103(11) 0.0449(7) Uani 1 1 d . .
H57 H 1.0016 0.8636 0.5673 0.054 Uiso 1 1 calc R U
C58 C 0.8185(3) 0.7903(2) 0.55634(11) 0.0460(7) Uani 1 1 d . .
H58 H 0.8078 0.8133 0.5931 0.055 Uiso 1 1 calc R U
C59 C 0.7192(3) 0.7270(3) 0.51814(11) 0.0479(7) Uani 1 1 d . .
H59 H 0.6398 0.7058 0.5285 0.058 Uiso 1 1 calc R U
C60 C 0.7356(2) 0.6944(2) 0.46469(10) 0.0384(6) Uani 1 1 d . .
H60 H 0.6667 0.6503 0.4387 0.046 Uiso 1 1 calc R U
C61 C 0.89820(19) 0.86369(19) 0.26581(9) 0.0252(5) Uani 1 1 d . .
C62 C 1.0159(2) 0.9188(2) 0.24921(10) 0.0332(6) Uani 1 1 d . .
C63 C 1.0735(2) 1.0342(2) 0.26145(11) 0.0387(6) Uani 1 1 d . .
H63 H 1.1507 1.0695 0.2494 0.046 Uiso 1 1 calc R U
C64 C 1.0254(2) 1.1030(2) 0.29049(11) 0.0366(6) Uani 1 1 d . .
C65 C 0.9121(2) 1.04968(19) 0.30646(10) 0.0306(5) Uani 1 1 d . .
H65 H 0.8766 1.0936 0.3263 0.037 Uiso 1 1 calc R U
C66 C 0.84800(19) 0.93268(18) 0.29430(9) 0.0242(5) Uani 1 1 d . .
C67 C 1.0746(3) 0.8488(3) 0.22123(12) 0.0526(8) Uani 1 1 d . .
H67A H 1.1559 0.8979 0.2141 0.079 Uiso 1 1 calc R U
H67B H 1.0259 0.8025 0.1868 0.079 Uiso 1 1 calc R U
H67C H 1.0805 0.8003 0.2445 0.079 Uiso 1 1 calc R U
C68 C 1.0938(3) 1.2296(2) 0.30225(13) 0.0516(8) Uani 1 1 d . .
H68A H 1.1774 1.2522 0.3170 0.077 Uiso 1 1 calc R U
H68B H 1.0546 1.2628 0.3288 0.077 Uiso 1 1 calc R U
H68C H 1.0936 1.2557 0.2686 0.077 Uiso 1 1 calc R U
C69 C 0.69504(19) 0.94201(18) 0.37833(9) 0.0236(5) Uani 1 1 d . .
C70 C 0.7573(2) 0.9375(2) 0.42394(10) 0.0332(6) Uani 1 1 d . .
H70 H 0.8051 0.8969 0.4196 0.040 Uiso 1 1 calc R U
C71 C 0.7507(2) 0.9911(2) 0.47552(10) 0.0402(6) Uani 1 1 d . .
H71 H 0.7938 0.9869 0.5062 0.048 Uiso 1 1 calc R U
C72 C 0.6823(3) 1.0501(2) 0.48254(11) 0.0491(7) Uani 1 1 d . .
H72 H 0.6775 1.0869 0.5179 0.059 Uiso 1 1 calc R U
C73 C 0.6209(3) 1.0554(3) 0.43783(12) 0.0569(8) Uani 1 1 d . .
H73 H 0.5732 1.0960 0.4426 0.068 Uiso 1 1 calc R U
C74 C 0.6268(2) 1.0029(2) 0.38573(11) 0.0419(7) Uani 1 1 d . .
H74 H 0.5845 1.0084 0.3553 0.050 Uiso 1 1 calc R U
C75 C 0.5929(2) 0.87562(18) 0.26704(9) 0.0243(5) Uani 1 1 d . .
C76 C 0.6316(2) 0.9511(2) 0.23292(11) 0.0394(6) Uani 1 1 d . .
H76 H 0.7156 0.9933 0.2315 0.047 Uiso 1 1 calc R U
C77 C 0.5470(3) 0.9644(3) 0.20104(12) 0.0503(8) Uani 1 1 d . .
H77 H 0.5736 1.0166 0.1782 0.060 Uiso 1 1 calc R U
C78 C 0.4252(2) 0.9028(2) 0.20225(11) 0.0431(7) Uani 1 1 d . .
H78 H 0.3679 0.9127 0.1805 0.052 Uiso 1 1 calc R U
C79 C 0.3866(2) 0.8272(2) 0.23486(11) 0.0414(6) Uani 1 1 d . .
H79 H 0.3025 0.7839 0.2355 0.050 Uiso 1 1 calc R U
C80 C 0.4703(2) 0.8136(2) 0.26711(11) 0.0335(6) Uani 1 1 d . .
H80 H 0.4426 0.7608 0.2896 0.040 Uiso 1 1 calc R U
O1 O 0.53397(15) 0.33786(14) 0.16310(7) 0.0369(4) Uani 1 1 d . .
O2 O 0.58480(13) 0.58348(12) 0.22977(6) 0.0261(3) Uani 1 1 d . .
O3 O 0.74619(14) 0.52323(12) 0.27282(6) 0.0268(3) Uani 1 1 d . .
O4 O 0.84259(14) 0.75365(13) 0.25491(6) 0.0295(4) Uani 1 1 d . .
P1 P 0.73973(6) 0.49783(6) 0.11600(3) 0.03335(15) Uani 1 1 d . .
P2 P 0.50883(5) 0.54230(5) 0.33549(2) 0.02343(13) Uani 1 1 d . .
P3 P 0.86063(5) 0.68679(5) 0.37527(2) 0.02263(12) Uani 1 1 d . .
P4 P 0.69860(5) 0.85844(5) 0.31257(2) 0.02199(12) Uani 1 1 d . .
Zn1 Zn 0.65818(2) 0.48202(2) 0.20096(2) 0.02956(7) Uani 1 1 d . .
Zn2 Zn 0.71353(2) 0.67282(2) 0.29907(2) 0.02409(7) Uani 1 1 d . .

loop_
_atom_site_aniso_label
_atom_site_aniso_U_11
_atom_site_aniso_U_22
_atom_site_aniso_U_33
_atom_site_aniso_U_23
_atom_site_aniso_U_13
_atom_site_aniso_U_12
C1 0.0379(14) 0.0397(15) 0.0272(14) 0.0011(11) -0.0011(11) 0.0226(12)
C2 0.0569(18) 0.0355(15) 0.0355(16) 0.0029(12) -0.0026(13) 0.0194(14)
C3 0.068(2) 0.0359(16) 0.0388(17) -0.0053(13) -0.0087(15) 0.0203(15)
C4 0.067(2) 0.0523(18) 0.0288(15) -0.0029(14) -0.0011(14) 0.0341(16)
C5 0.0529(17) 0.0529(18) 0.0289(15) 0.0009(13) 0.0030(13) 0.0289(15)
C6 0.0401(14) 0.0418(15) 0.0238(13) 0.0006(11) 0.0006(11) 0.0225(12)
C7 0.084(3) 0.0437(18) 0.050(2) 0.0026(16) 0.0042(18) 0.0067(18)
C8 0.096(3) 0.071(2) 0.0360(18) -0.0114(16) 0.0025(18) 0.041(2)
C9 0.0369(15) 0.0650(19) 0.0230(14) 0.0045(13) 0.0024(11) 0.0269(14)
C10 0.0539(19) 0.080(2) 0.0471(19) 0.0156(17) 0.0086(15) 0.0422(18)
C11 0.069(2) 0.115(3) 0.053(2) 0.018(2) 0.0052(18) 0.068(2)
C12 0.048(2) 0.143(4) 0.043(2) 0.023(2) 0.0110(15) 0.056(2)
C13 0.0397(18) 0.109(3) 0.062(2) 0.026(2) 0.0141(16) 0.031(2)
C14 0.0416(17) 0.075(2) 0.0496(19) 0.0122(17) 0.0095(14) 0.0242(17)
C15 0.0342(14) 0.0479(16) 0.0291(14) 0.0122(12) 0.0077(11) 0.0198(12)
C16 0.0506(18) 0.0600(19) 0.0370(16) 0.0120(15) 0.0039(13) 0.0259(15)
C17 0.064(2) 0.079(3) 0.047(2) 0.0214(19) -0.0043(16) 0.0325(19)
C18 0.076(2) 0.067(2) 0.073(3) 0.034(2) 0.002(2) 0.032(2)
C19 0.066(2) 0.0470(19) 0.073(2) 0.0164(18) 0.0030(18) 0.0225(17)
C20 0.0452(16) 0.0501(17) 0.0408(17) 0.0095(14) 0.0034(13) 0.0212(14)
C21 0.0235(11) 0.0257(12) 0.0246(12) 0.0016(10) 0.0006(9) 0.0111(10)
C22 0.0288(13) 0.0517(16) 0.0258(14) 0.0091(12) 0.0019(10) 0.0165(12)
C23 0.0331(14) 0.0659(19) 0.0290(15) 0.0102(13) -0.0014(11) 0.0232(14)
C24 0.0225(12) 0.0416(15) 0.0372(15) 0.0039(12) 0.0011(11) 0.0111(11)
C25 0.0244(12) 0.0327(13) 0.0297(14) 0.0068(11) 0.0040(10) 0.0075(10)
C26 0.0244(11) 0.0232(12) 0.0251(12) 0.0035(10) 0.0016(9) 0.0082(10)
C27 0.0464(18) 0.111(3) 0.0317(16) 0.0254(18) 0.0071(13) 0.0385(19)
C28 0.0291(15) 0.084(2) 0.0500(19) 0.0090(17) 0.0030(13) 0.0242(15)
C29 0.0251(12) 0.0314(13) 0.0215(12) 0.0033(10) -0.0003(9) 0.0113(10)
C30 0.0407(15) 0.0351(14) 0.0416(16) 0.0072(12) 0.0125(12) 0.0179(12)
C31 0.064(2) 0.0443(17) 0.056(2) -0.0041(15) 0.0154(16) 0.0296(16)
C32 0.0571(19) 0.076(2) 0.0394(17) 0.0031(16) 0.0181(15) 0.0405(18)
C33 0.0507(18) 0.061(2) 0.0482(19) 0.0167(16) 0.0268(15) 0.0202(16)
C34 0.0427(16) 0.0367(15) 0.0390(16) 0.0064(12) 0.0166(13) 0.0129(13)
C35 0.0237(12) 0.0259(12) 0.0296(13) 0.0084(10) 0.0077(10) 0.0090(10)
C36 0.0436(16) 0.0406(15) 0.0336(15) 0.0110(12) 0.0021(12) 0.0175(13)
C37 0.064(2) 0.0504(18) 0.057(2) 0.0282(16) 0.0126(16) 0.0330(16)
C38 0.0569(19) 0.0329(16) 0.072(2) 0.0225(16) 0.0219(17) 0.0229(14)
C39 0.0457(16) 0.0279(14) 0.0511(18) 0.0024(13) 0.0092(14) 0.0112(12)
C40 0.0341(14) 0.0286(13) 0.0380(15) 0.0083(11) 0.0059(11) 0.0103(11)
C41 0.0196(11) 0.0250(12) 0.0265(13) 0.0043(10) 0.0035(9) 0.0089(9)
C42 0.0243(12) 0.0254(12) 0.0334(14) 0.0027(10) 0.0032(10) 0.0111(10)
C43 0.0329(13) 0.0259(13) 0.0450(16) 0.0085(12) 0.0057(12) 0.0166(11)
C44 0.0305(13) 0.0385(14) 0.0404(15) 0.0168(12) 0.0073(11) 0.0197(11)
C45 0.0299(13) 0.0331(13) 0.0264(13) 0.0072(11) 0.0012(10) 0.0141(11)
C46 0.0239(11) 0.0247(12) 0.0247(12) 0.0049(10) 0.0019(9) 0.0112(10)
C47 0.0497(17) 0.0298(14) 0.0439(17) -0.0013(12) 0.0000(13) 0.0202(13)
C48 0.0589(19) 0.0535(18) 0.0488(18) 0.0223(15) 0.0072(15) 0.0355(16)
C49 0.0237(11) 0.0282(12) 0.0212(12) 0.0034(10) 0.0015(9) 0.0110(10)
C50 0.0309(13) 0.0344(14) 0.0455(16) 0.0101(12) 0.0096(12) 0.0162(12)
C51 0.0319(15) 0.0543(18) 0.068(2) 0.0154(16) 0.0152(14) 0.0258(14)
C52 0.0251(13) 0.0509(17) 0.0473(17) 0.0110(14) 0.0098(12) 0.0089(13)
C53 0.0338(14) 0.0337(14) 0.0437(16) 0.0055(12) 0.0058(12) 0.0074(12)
C54 0.0300(13) 0.0339(14) 0.0338(14) 0.0060(11) 0.0018(11) 0.0140(11)
C55 0.0302(12) 0.0242(12) 0.0266(13) 0.0063(10) 0.0004(10) 0.0132(10)
C56 0.0352(14) 0.0407(15) 0.0277(14) 0.0001(12) -0.0033(11) 0.0130(12)
C57 0.0589(19) 0.0411(16) 0.0273(15) -0.0018(12) -0.0070(13) 0.0191(14)
C58 0.077(2) 0.0471(17) 0.0268(15) 0.0104(13) 0.0120(15) 0.0380(16)
C59 0.0476(17) 0.068(2) 0.0379(17) 0.0201(15) 0.0174(14) 0.0305(16)
C60 0.0326(14) 0.0508(16) 0.0286(14) 0.0079(12) 0.0032(11) 0.0153(12)
C61 0.0243(12) 0.0294(13) 0.0221(12) 0.0050(10) 0.0012(9) 0.0123(10)
C62 0.0254(12) 0.0412(15) 0.0323(14) 0.0105(12) 0.0064(10) 0.0126(11)
C63 0.0230(12) 0.0468(16) 0.0407(16) 0.0149(13) 0.0087(11) 0.0074(12)
C64 0.0295(13) 0.0298(13) 0.0420(16) 0.0110(12) 0.0023(11) 0.0037(11)
C65 0.0311(13) 0.0292(13) 0.0331(14) 0.0091(11) 0.0032(11) 0.0136(11)
C66 0.0206(11) 0.0242(12) 0.0260(13) 0.0060(10) 0.0019(9) 0.0079(9)
C67 0.0383(16) 0.067(2) 0.057(2) 0.0142(16) 0.0237(14) 0.0266(15)
C68 0.0448(17) 0.0338(15) 0.059(2) 0.0137(14) 0.0062(14) -0.0009(13)
C69 0.0227(11) 0.0225(11) 0.0228(12) 0.0033(9) 0.0038(9) 0.0077(9)
C70 0.0386(14) 0.0319(13) 0.0296(14) 0.0042(11) -0.0007(11) 0.0170(12)
C71 0.0523(17) 0.0375(15) 0.0270(14) 0.0020(12) -0.0056(12) 0.0184(13)
C72 0.067(2) 0.0502(18) 0.0270(15) -0.0023(13) 0.0076(14) 0.0270(16)
C73 0.080(2) 0.069(2) 0.0417(18) -0.0042(15) 0.0053(16) 0.0580(19)
C74 0.0555(17) 0.0488(16) 0.0312(15) 0.0005(12) -0.0023(12) 0.0355(14)
C75 0.0280(12) 0.0243(12) 0.0213(12) 0.0025(10) 0.0027(9) 0.0130(10)
C76 0.0340(14) 0.0451(16) 0.0382(16) 0.0181(13) 0.0014(12) 0.0127(12)
C77 0.0509(18) 0.0590(19) 0.0430(18) 0.0266(15) -0.0017(14) 0.0198(15)
C78 0.0414(16) 0.0539(18) 0.0367(16) 0.0073(14) -0.0078(12) 0.0249(14)
C79 0.0276(13) 0.0447(16) 0.0514(18) 0.0077(14) -0.0007(12) 0.0166(12)
C80 0.0279(13) 0.0332(14) 0.0442(16) 0.0150(12) 0.0064(11) 0.0149(11)
O1 0.0369(10) 0.0396(10) 0.0262(9) -0.0012(8) 0.0030(8) 0.0124(8)
O2 0.0215(8) 0.0323(9) 0.0232(9) 0.0013(7) 0.0023(6) 0.0126(7)
O3 0.0339(9) 0.0255(8) 0.0222(8) 0.0020(7) -0.0029(7) 0.0158(7)
O4 0.0316(9) 0.0291(9) 0.0292(9) 0.0047(7) 0.0096(7) 0.0147(7)
P1 0.0327(3) 0.0446(4) 0.0230(3) 0.0035(3) 0.0042(3) 0.0185(3)
P2 0.0217(3) 0.0228(3) 0.0229(3) 0.0042(2) 0.0032(2) 0.0071(2)
P3 0.0224(3) 0.0231(3) 0.0225(3) 0.0030(2) 0.0003(2) 0.0108(2)
P4 0.0215(3) 0.0205(3) 0.0245(3) 0.0045(2) 0.0036(2) 0.0097(2)
Zn1 0.03248(16) 0.03622(16) 0.02024(15) 0.00041(12) 0.00236(11) 0.01756(13)
Zn2 0.02534(14) 0.02252(14) 0.02413(15) 0.00282(11) 0.00026(11) 0.01116(11)

loop_
_atom_type_symbol
_atom_type_description
_atom_type_scat_dispersion_real
_atom_type_scat_dispersion_imag
_atom_type_scat_source
C C 0.0033 0.0016 'International Tables Vol C Tables 4.2.6.8 and 6.1.1.4'
H H 0.0000 0.0000 'International Tables Vol C Tables 4.2.6.8 and 6.1.1.4'
O O 0.0106 0.0060 'International Tables Vol C Tables 4.2.6.8 and 6.1.1.4'
P P 0.1023 0.0942 'International Tables Vol C Tables 4.2.6.8 and 6.1.1.4'
Zn Zn 0.2839 1.4301 'International Tables Vol C Tables 4.2.6.8 and 6.1.1.4'

loop_
_geom_angle_atom_site_label_1
_geom_angle_atom_site_label_2
_geom_angle_atom_site_label_3
_geom_angle
O1 C1 C6 124.0(2)
O1 C1 C2 118.6(2)
C6 C1 C2 117.5(2)
C3 C2 C1 119.6(3)
C3 C2 C7 121.9(3)
C1 C2 C7 118.4(2)
C2 C3 C4 123.3(3)
C2 C3 H3 118.3
C4 C3 H3 118.3
C5 C4 C3 117.1(3)
C5 C4 C8 121.7(3)
C3 C4 C8 121.2(3)
C4 C5 C6 121.8(3)
C4 C5 H5 119.1
C6 C5 H5 119.1
C1 C6 C5 120.6(2)
C1 C6 P1 116.36(18)
C5 C6 P1 122.8(2)
C2 C7 H7A 109.5
C2 C7 H7B 109.5
H7A C7 H7B 109.5
C2 C7 H7C 109.5
H7A C7 H7C 109.5
H7B C7 H7C 109.5
C4 C8 H8A 109.5
C4 C8 H8B 109.5
H8A C8 H8B 109.5
C4 C8 H8C 109.5
H8A C8 H8C 109.5
H8B C8 H8C 109.5
C10 C9 C14 118.5(3)
C10 C9 P1 119.8(2)
C14 C9 P1 121.6(2)
C9 C10 C11 120.6(3)
C9 C10 H10 119.7
C11 C10 H10 119.7
C12 C11 C10 120.0(3)
C12 C11 H11 120.0
C10 C11 H11 120.0
C13 C12 C11 120.3(3)
C13 C12 H12 119.8
C11 C12 H12 119.8
C12 C13 C14 120.4(3)
C12 C13 H13 119.8
C14 C13 H13 119.8
C9 C14 C13 120.1(3)
C9 C14 H14 119.9
C13 C14 H14 119.9
C20 C15 C16 119.9(2)
C20 C15 P1 116.5(2)
C16 C15 P1 123.6(2)
C17 C16 C15 119.8(3)
C17 C16 H16 120.1
C15 C16 H16 120.1
C18 C17 C16 120.4(3)
C18 C17 H17 119.8
C16 C17 H17 119.8
C17 C18 C19 120.2(3)
C17 C18 H18 119.9
C19 C18 H18 119.9
C18 C19 C20 119.6(3)
C18 C19 H19 120.2
C20 C19 H19 120.2
C15 C20 C19 120.1(3)
C15 C20 H20 120.0
C19 C20 H20 120.0
O2 C21 C22 120.7(2)
O2 C21 C26 120.3(2)
C22 C21 C26 119.0(2)
C23 C22 C21 118.6(2)
C23 C22 C27 121.1(2)
C21 C22 C27 120.3(2)
C22 C23 C24 123.7(2)
C22 C23 H23 118.1
C24 C23 H23 118.1
C25 C24 C23 117.0(2)
C25 C24 C28 121.9(2)
C23 C24 C28 121.0(2)
C24 C25 C26 121.4(2)
C24 C25 H25 119.3
C26 C25 H25 119.3
C25 C26 C21 120.2(2)
C25 C26 P2 123.62(17)
C21 C26 P2 116.05(16)
C22 C27 H27A 109.5
C22 C27 H27B 109.5
H27A C27 H27B 109.5
C22 C27 H27C 109.5
H27A C27 H27C 109.5
H27B C27 H27C 109.5
C24 C28 H28A 109.5
C24 C28 H28B 109.5
H28A C28 H28B 109.5
C24 C28 H28C 109.5
H28A C28 H28C 109.5
H28B C28 H28C 109.5
C30 C29 C34 118.3(2)
C30 C29 P2 116.76(17)
C34 C29 P2 124.88(18)
C31 C30 C29 120.8(2)
C31 C30 H30 119.6
C29 C30 H30 119.6
C30 C31 C32 120.4(3)
C30 C31 H31 119.8
C32 C31 H31 119.8
C33 C32 C31 119.6(3)
C33 C32 H32 120.2
C31 C32 H32 120.2
C32 C33 C34 120.3(3)
C32 C33 H33 119.8
C34 C33 H33 119.8
C33 C34 C29 120.6(3)
C33 C34 H34 119.7
C29 C34 H34 119.7
C40 C35 C36 118.5(2)
C40 C35 P2 121.51(18)
C36 C35 P2 119.77(19)
C37 C36 C35 120.4(3)
C37 C36 H36 119.8
C35 C36 H36 119.8
C38 C37 C36 120.2(3)
C38 C37 H37 119.9
C36 C37 H37 119.9
C39 C38 C37 120.2(3)
C39 C38 H38 119.9
C37 C38 H38 119.9
C38 C39 C40 119.9(3)
C38 C39 H39 120.1
C40 C39 H39 120.1
C35 C40 C39 120.8(2)
C35 C40 H40 119.6
C39 C40 H40 119.6
O3 C41 C42 122.0(2)
O3 C41 C46 119.30(19)
C42 C41 C46 118.7(2)
C43 C42 C41 118.7(2)
C43 C42 C47 120.4(2)
C41 C42 C47 120.8(2)
C42 C43 C44 123.7(2)
C42 C43 H43 118.2
C44 C43 H43 118.2
C45 C44 C43 117.2(2)
C45 C44 C48 121.9(2)
C43 C44 C48 120.9(2)
C44 C45 C46 121.3(2)
C44 C45 H45 119.4
C46 C45 H45 119.4
C45 C46 C41 120.4(2)
C45 C46 P3 122.15(18)
C41 C46 P3 117.11(16)
C42 C47 H47A 109.5
C42 C47 H47B 109.5
H47A C47 H47B 109.5
C42 C47 H47C 109.5
H47A C47 H47C 109.5
H47B C47 H47C 109.5
C44 C48 H48A 109.5
C44 C48 H48B 109.5
H48A C48 H48B 109.5
C44 C48 H48C 109.5
H48A C48 H48C 109.5
H48B C48 H48C 109.5
C54 C49 C50 118.4(2)
C54 C49 P3 119.23(17)
C50 C49 P3 122.34(17)
C51 C50 C49 121.0(2)
C51 C50 H50 119.5
C49 C50 H50 119.5
C50 C51 C52 120.1(2)
C50 C51 H51 119.9
C52 C51 H51 119.9
C53 C52 C51 119.7(2)
C53 C52 H52 120.2
C51 C52 H52 120.2
C52 C53 C54 120.2(2)
C52 C53 H53 119.9
C54 C53 H53 119.9
C49 C54 C53 120.6(2)
C49 C54 H54 119.7
C53 C54 H54 119.7
C60 C55 C56 117.9(2)
C60 C55 P3 117.91(18)
C56 C55 P3 124.00(18)
C55 C56 C57 120.6(2)
C55 C56 H56 119.7
C57 C56 H56 119.7
C58 C57 C56 120.2(3)
C58 C57 H57 119.9
C56 C57 H57 119.9
C57 C58 C59 119.8(3)
C57 C58 H58 120.1
C59 C58 H58 120.1
C58 C59 C60 119.7(3)
C58 C59 H59 120.2
C60 C59 H59 120.2
C55 C60 C59 121.8(3)
C55 C60 H60 119.1
C59 C60 H60 119.1
O4 C61 C66 123.08(19)
O4 C61 C62 119.8(2)
C66 C61 C62 117.2(2)
C63 C62 C61 119.0(2)
C63 C62 C67 122.2(2)
C61 C62 C67 118.8(2)
C62 C63 C64 124.2(2)
C62 C63 H63 117.9
C64 C63 H63 117.9
C65 C64 C63 116.7(2)
C65 C64 C68 122.1(2)
C63 C64 C68 121.3(2)
C64 C65 C66 121.9(2)
C64 C65 H65 119.1
C66 C65 H65 119.1
C65 C66 C61 121.1(2)
C65 C66 P4 123.91(17)
C61 C66 P4 114.98(16)
C62 C67 H67A 109.5
C62 C67 H67B 109.5
H67A C67 H67B 109.5
C62 C67 H67C 109.5
H67A C67 H67C 109.5
H67B C67 H67C 109.5
C64 C68 H68A 109.5
C64 C68 H68B 109.5
H68A C68 H68B 109.5
C64 C68 H68C 109.5
H68A C68 H68C 109.5
H68B C68 H68C 109.5
C74 C69 C70 118.3(2)
C74 C69 P4 123.70(18)
C70 C69 P4 117.81(17)
C71 C70 C69 121.1(2)
C71 C70 H70 119.5
C69 C70 H70 119.5
C72 C71 C70 120.3(2)
C72 C71 H71 119.9
C70 C71 H71 119.9
C73 C72 C71 119.1(2)
C73 C72 H72 120.4
C71 C72 H72 120.4
C72 C73 C74 121.5(3)
C72 C73 H73 119.2
C74 C73 H73 119.2
C73 C74 C69 119.7(2)
C73 C74 H74 120.2
C69 C74 H74 120.2
C80 C75 C76 118.6(2)
C80 C75 P4 119.06(17)
C76 C75 P4 122.36(18)
C77 C76 C75 119.8(2)
C77 C76 H76 120.1
C75 C76 H76 120.1
C78 C77 C76 120.6(2)
C78 C77 H77 119.7
C76 C77 H77 119.7
C79 C78 C77 119.8(2)
C79 C78 H78 120.1
C77 C78 H78 120.1
C78 C79 C80 120.0(2)
C78 C79 H79 120.0
C80 C79 H79 120.0
C75 C80 C79 121.1(2)
C75 C80 H80 119.5
C79 C80 H80 119.5
C1 O1 Zn1 118.39(15)
C21 O2 Zn1 127.20(13)
C21 O2 Zn2 122.47(13)
Zn1 O2 Zn2 95.96(6)
C41 O3 Zn1 140.64(14)
C41 O3 Zn2 122.60(13)
Zn1 O3 Zn2 94.04(6)
C61 O4 Zn2 120.89(13)
C6 P1 C15 110.60(12)
C6 P1 C9 104.55(12)
C15 P1 C9 104.11(12)
C6 P1 Zn1 93.87(8)
C15 P1 Zn1 112.39(8)
C9 P1 Zn1 129.73(9)
C26 P2 C35 104.99(11)
C26 P2 C29 102.40(10)
C35 P2 C29 104.73(10)
C26 P2 Zn2 94.43(7)
C35 P2 Zn2 115.71(7)
C29 P2 Zn2 130.08(8)
C46 P3 C49 104.10(10)
C46 P3 C55 106.05(10)
C49 P3 C55 103.62(10)
C46 P3 Zn2 97.92(7)
C49 P3 Zn2 116.97(7)
C55 P3 Zn2 125.52(7)
C66 P4 C75 107.23(10)
C66 P4 C69 104.96(10)
C75 P4 C69 102.96(10)
C66 P4 Zn2 93.73(7)
C75 P4 Zn2 120.25(7)
C69 P4 Zn2 124.93(7)
O1 Zn1 O3 128.85(7)
O1 Zn1 O2 110.17(7)
O3 Zn1 O2 87.51(6)
O1 Zn1 P1 86.77(5)
O3 Zn1 P1 127.81(5)
O2 Zn1 P1 117.66(5)
O1 Zn1 Zn2 143.23(5)
O3 Zn1 Zn2 46.26(4)
O2 Zn1 Zn2 43.82(4)
P1 Zn1 Zn2 126.21(2)
O4 Zn2 O2 92.81(6)
O4 Zn2 O3 88.99(6)
O2 Zn2 O3 77.75(6)
O4 Zn2 P3 94.68(5)
O2 Zn2 P3 152.64(4)
O3 Zn2 P3 76.12(4)
O4 Zn2 P4 79.65(4)
O2 Zn2 P4 98.94(4)
O3 Zn2 P4 168.05(4)
P3 Zn2 P4 108.27(2)
O4 Zn2 P2 166.54(5)
O2 Zn2 P2 73.72(4)
O3 Zn2 P2 88.20(4)
P3 Zn2 P2 97.42(2)
P4 Zn2 P2 101.98(2)
O4 Zn2 Zn1 81.10(5)
O2 Zn2 Zn1 40.22(4)
O3 Zn2 Zn1 39.70(4)
P3 Zn2 Zn1 115.459(17)
P4 Zn2 Zn1 133.244(17)
P2 Zn2 Zn1 88.363(16)

loop_
_geom_bond_atom_site_label_1
_geom_bond_atom_site_label_2
_geom_bond_distance
C1 O1 1.322(3)
C1 C6 1.409(3)
C1 C2 1.418(4)
C2 C3 1.388(4)
C2 C7 1.504(4)
C3 C4 1.390(4)
C3 H3 0.9500
C4 C5 1.376(4)
C4 C8 1.516(4)
C5 C6 1.410(3)
C5 H5 0.9500
C6 P1 1.794(3)
C7 H7A 0.9800
C7 H7B 0.9800
C7 H7C 0.9800
C8 H8A 0.9800
C8 H8B 0.9800
C8 H8C 0.9800
C9 C10 1.381(4)
C9 C14 1.391(4)
C9 P1 1.824(3)
C10 C11 1.391(4)
C10 H10 0.9500
C11 C12 1.366(5)
C11 H11 0.9500
C12 C13 1.360(5)
C12 H12 0.9500
C13 C14 1.391(4)
C13 H13 0.9500
C14 H14 0.9500
C15 C20 1.386(4)
C15 C16 1.387(4)
C15 P1 1.811(3)
C16 C17 1.383(4)
C16 H16 0.9500
C17 C18 1.376(5)
C17 H17 0.9500
C18 C19 1.384(5)
C18 H18 0.9500
C19 C20 1.389(4)
C19 H19 0.9500
C20 H20 0.9500
C21 O2 1.357(2)
C21 C22 1.404(3)
C21 C26 1.408(3)
C22 C23 1.386(3)
C22 C27 1.506(3)
C23 C24 1.395(3)
C23 H23 0.9500
C24 C25 1.384(3)
C24 C28 1.509(3)
C25 C26 1.401(3)
C25 H25 0.9500
C26 P2 1.805(2)
C27 H27A 0.9800
C27 H27B 0.9800
C27 H27C 0.9800
C28 H28A 0.9800
C28 H28B 0.9800
C28 H28C 0.9800
C29 C30 1.386(3)
C29 C34 1.389(3)
C29 P2 1.827(2)
C30 C31 1.378(4)
C30 H30 0.9500
C31 C32 1.379(4)
C31 H31 0.9500
C32 C33 1.372(4)
C32 H32 0.9500
C33 C34 1.385(4)
C33 H33 0.9500
C34 H34 0.9500
C35 C40 1.387(3)
C35 C36 1.396(3)
C35 P2 1.825(2)
C36 C37 1.383(4)
C36 H36 0.9500
C37 C38 1.383(4)
C37 H37 0.9500
C38 C39 1.369(4)
C38 H38 0.9500
C39 C40 1.392(3)
C39 H39 0.9500
C40 H40 0.9500
C41 O3 1.343(3)
C41 C42 1.409(3)
C41 C46 1.411(3)
C42 C43 1.386(3)
C42 C47 1.503(3)
C43 C44 1.397(4)
C43 H43 0.9500
C44 C45 1.387(3)
C44 C48 1.514(3)
C45 C46 1.404(3)
C45 H45 0.9500
C46 P3 1.804(2)
C47 H47A 0.9800
C47 H47B 0.9800
C47 H47C 0.9800
C48 H48A 0.9800
C48 H48B 0.9800
C48 H48C 0.9800
C49 C54 1.386(3)
C49 C50 1.387(3)
C49 P3 1.831(2)
C50 C51 1.378(3)
C50 H50 0.9500
C51 C52 1.382(4)
C51 H51 0.9500
C52 C53 1.373(4)
C52 H52 0.9500
C53 C54 1.389(3)
C53 H53 0.9500
C54 H54 0.9500
C55 C60 1.383(3)
C55 C56 1.387(3)
C55 P3 1.832(2)
C56 C57 1.397(3)
C56 H56 0.9500
C57 C58 1.375(4)
C57 H57 0.9500
C58 C59 1.379(4)
C58 H58 0.9500
C59 C60 1.383(4)
C59 H59 0.9500
C60 H60 0.9500
C61 O4 1.313(3)
C61 C66 1.416(3)
C61 C62 1.433(3)
C62 C63 1.377(3)
C62 C67 1.499(3)
C63 C64 1.401(4)
C63 H63 0.9500
C64 C65 1.379(3)
C64 C68 1.514(3)
C65 C66 1.400(3)
C65 H65 0.9500
C66 P4 1.800(2)
C67 H67A 0.9800
C67 H67B 0.9800
C67 H67C 0.9800
C68 H68A 0.9800
C68 H68B 0.9800
C68 H68C 0.9800
C69 C74 1.390(3)
C69 C70 1.392(3)
C69 P4 1.832(2)
C70 C71 1.385(3)
C70 H70 0.9500
C71 C72 1.372(4)
C71 H71 0.9500
C72 C73 1.372(4)
C72 H72 0.9500
C73 C74 1.389(4)
C73 H73 0.9500
C74 H74 0.9500
C75 C80 1.379(3)
C75 C76 1.394(3)
C75 P4 1.828(2)
C76 C77 1.389(3)
C76 H76 0.9500
C77 C78 1.375(4)
C77 H77 0.9500
C78 C79 1.367(4)
C78 H78 0.9500
C79 C80 1.387(3)
C79 H79 0.9500
C80 H80 0.9500
O1 Zn1 1.9356(17)
O2 Zn1 1.9728(15)
O2 Zn2 2.1157(15)
O3 Zn1 1.9458(15)
O3 Zn2 2.2011(14)
O4 Zn2 2.0046(15)
P1 Zn1 2.3930(7)
P2 Zn2 2.6902(6)
P3 Zn2 2.5315(6)
P4 Zn2 2.5432(6)
Zn1 Zn2 3.0389(4)

loop_
_geom_torsion_atom_site_label_1
_geom_torsion_atom_site_label_2
_geom_torsion_atom_site_label_3
_geom_torsion_atom_site_label_4
_geom_torsion
O1 C1 C2 C3 178.9(2)
C6 C1 C2 C3 -2.1(4)
O1 C1 C2 C7 -3.5(4)
C6 C1 C2 C7 175.5(3)
C1 C2 C3 C4 0.1(4)
C7 C2 C3 C4 -177.4(3)
C2 C3 C4 C5 2.3(4)
C2 C3 C4 C8 -178.0(3)
C3 C4 C5 C6 -2.7(4)
C8 C4 C5 C6 177.6(3)
O1 C1 C6 C5 -179.3(2)
C2 C1 C6 C5 1.7(4)
O1 C1 C6 P1 6.5(3)
C2 C1 C6 P1 -172.41(19)
C4 C5 C6 C1 0.7(4)
C4 C5 C6 P1 174.5(2)
C14 C9 C10 C11 -0.9(4)
P1 C9 C10 C11 177.5(2)
C9 C10 C11 C12 0.2(5)
C10 C11 C12 C13 1.4(5)
C11 C12 C13 C14 -2.1(5)
C10 C9 C14 C13 0.1(4)
P1 C9 C14 C13 -178.2(2)
C12 C13 C14 C9 1.4(5)
C20 C15 C16 C17 1.0(4)
P1 C15 C16 C17 -179.8(2)
C15 C16 C17 C18 0.6(5)
C16 C17 C18 C19 -1.4(5)
C17 C18 C19 C20 0.6(5)
C16 C15 C20 C19 -1.9(4)
P1 C15 C20 C19 178.9(2)
C18 C19 C20 C15 1.1(5)
O2 C21 C22 C23 -176.2(2)
C26 C21 C22 C23 1.0(4)
O2 C21 C22 C27 2.8(4)
C26 C21 C22 C27 180.0(2)
C21 C22 C23 C24 -0.1(4)
C27 C22 C23 C24 -179.1(3)
C22 C23 C24 C25 -0.8(4)
C22 C23 C24 C28 179.5(3)
C23 C24 C25 C26 0.8(4)
C28 C24 C25 C26 -179.5(2)
C24 C25 C26 C21 0.1(3)
C24 C25 C26 P2 176.55(19)
O2 C21 C26 C25 176.3(2)
C22 C21 C26 C25 -1.0(3)
O2 C21 C26 P2 -0.5(3)
C22 C21 C26 P2 -177.74(18)
C34 C29 C30 C31 0.3(4)
P2 C29 C30 C31 178.3(2)
C29 C30 C31 C32 -0.4(5)
C30 C31 C32 C33 0.3(5)
C31 C32 C33 C34 -0.1(5)
C32 C33 C34 C29 0.0(5)
C30 C29 C34 C33 -0.1(4)
P2 C29 C34 C33 -178.0(2)
C40 C35 C36 C37 -1.5(4)
P2 C35 C36 C37 -176.0(2)
C35 C36 C37 C38 1.1(4)
C36 C37 C38 C39 -0.4(4)
C37 C38 C39 C40 0.0(4)
C36 C35 C40 C39 1.1(3)
P2 C35 C40 C39 175.53(19)
C38 C39 C40 C35 -0.4(4)
O3 C41 C42 C43 -178.7(2)
C46 C41 C42 C43 2.1(3)
O3 C41 C42 C47 3.4(3)
C46 C41 C42 C47 -175.9(2)
C41 C42 C43 C44 -0.3(4)
C47 C42 C43 C44 177.6(2)
C42 C43 C44 C45 -0.8(4)
C42 C43 C44 C48 -177.5(2)
C43 C44 C45 C46 0.2(3)
C48 C44 C45 C46 176.8(2)
C44 C45 C46 C41 1.6(3)
C44 C45 C46 P3 -171.93(18)
O3 C41 C46 C45 178.03(19)
C42 C41 C46 C45 -2.7(3)
O3 C41 C46 P3 -8.2(3)
C42 C41 C46 P3 171.13(16)
C54 C49 C50 C51 0.7(4)
P3 C49 C50 C51 -179.5(2)
C49 C50 C51 C52 -0.3(4)
C50 C51 C52 C53 -0.1(4)
C51 C52 C53 C54 0.1(4)
C50 C49 C54 C53 -0.6(4)
P3 C49 C54 C53 179.54(19)
C52 C53 C54 C49 0.3(4)
C60 C55 C56 C57 -1.1(4)
P3 C55 C56 C57 174.47(19)
C55 C56 C57 C58 0.5(4)
C56 C57 C58 C59 0.2(4)
C57 C58 C59 C60 -0.3(4)
C56 C55 C60 C59 1.1(4)
P3 C55 C60 C59 -174.7(2)
C58 C59 C60 C55 -0.5(4)
O4 C61 C62 C63 -179.4(2)
C66 C61 C62 C63 -0.1(3)
O4 C61 C62 C67 -2.0(3)
C66 C61 C62 C67 177.2(2)
C61 C62 C63 C64 1.4(4)
C67 C62 C63 C64 -175.9(3)
C62 C63 C64 C65 -1.3(4)
C62 C63 C64 C68 -179.7(3)
C63 C64 C65 C66 -0.1(4)
C68 C64 C65 C66 178.4(2)
C64 C65 C66 C61 1.3(4)
C64 C65 C66 P4 -178.45(19)
O4 C61 C66 C65 178.0(2)
C62 C61 C66 C65 -1.2(3)
O4 C61 C66 P4 -2.2(3)
C62 C61 C66 P4 178.59(17)
C74 C69 C70 C71 0.7(4)
P4 C69 C70 C71 -174.75(19)
C69 C70 C71 C72 -0.1(4)
C70 C71 C72 C73 -0.1(4)
C71 C72 C73 C74 -0.3(5)
C72 C73 C74 C69 0.9(5)
C70 C69 C74 C73 -1.0(4)
P4 C69 C74 C73 174.1(2)
C80 C75 C76 C77 1.6(4)
P4 C75 C76 C77 -177.0(2)
C75 C76 C77 C78 -0.8(4)
C76 C77 C78 C79 -0.3(4)
C77 C78 C79 C80 0.7(4)
C76 C75 C80 C79 -1.3(4)
P4 C75 C80 C79 177.4(2)
C78 C79 C80 C75 0.1(4)
C6 C1 O1 Zn1 -10.0(3)
C2 C1 O1 Zn1 168.92(18)
C22 C21 O2 Zn1 -85.4(2)
C26 C21 O2 Zn1 97.4(2)
C22 C21 O2 Zn2 144.96(18)
C26 C21 O2 Zn2 -32.2(3)
C42 C41 O3 Zn1 9.4(3)
C46 C41 O3 Zn1 -171.38(16)
C42 C41 O3 Zn2 165.10(15)
C46 C41 O3 Zn2 -15.6(3)
C66 C61 O4 Zn2 -22.5(3)
C62 C61 O4 Zn2 156.69(16)
C1 C6 P1 C15 -116.25(19)
C5 C6 P1 C15 69.7(2)
C1 C6 P1 C9 132.23(19)
C5 C6 P1 C9 -41.8(2)
C1 C6 P1 Zn1 -0.57(19)
C5 C6 P1 Zn1 -174.6(2)
C20 C15 P1 C6 156.3(2)
C16 C15 P1 C6 -22.9(3)
C20 C15 P1 C9 -91.9(2)
C16 C15 P1 C9 88.9(2)
C20 C15 P1 Zn1 52.8(2)
C16 C15 P1 Zn1 -126.4(2)
C10 C9 P1 C6 -39.6(2)
C14 C9 P1 C6 138.7(2)
C10 C9 P1 C15 -155.7(2)
C14 C9 P1 C15 22.6(3)
C10 C9 P1 Zn1 68.3(3)
C14 C9 P1 Zn1 -113.4(2)
C25 C26 P2 C35 86.6(2)
C21 C26 P2 C35 -96.74(18)
C25 C26 P2 C29 -22.6(2)
C21 C26 P2 C29 154.08(17)
C25 C26 P2 Zn2 -155.26(19)
C21 C26 P2 Zn2 21.37(17)
C40 C35 P2 C26 20.6(2)
C36 C35 P2 C26 -165.11(19)
C40 C35 P2 C29 128.04(19)
C36 C35 P2 C29 -57.6(2)
C40 C35 P2 Zn2 -82.01(19)
C36 C35 P2 Zn2 92.32(19)
C30 C29 P2 C26 -88.0(2)
C34 C29 P2 C26 89.9(2)
C30 C29 P2 C35 162.67(19)
C34 C29 P2 C35 -19.4(2)
C30 C29 P2 Zn2 18.8(2)
C34 C29 P2 Zn2 -163.30(18)
C45 C46 P3 C49 75.1(2)
C41 C46 P3 C49 -98.66(18)
C45 C46 P3 C55 -33.9(2)
C41 C46 P3 C55 152.38(17)
C45 C46 P3 Zn2 -164.48(17)
C41 C46 P3 Zn2 21.81(17)
C54 C49 P3 C46 173.50(19)
C50 C49 P3 C46 -6.3(2)
C54 C49 P3 C55 -75.8(2)
C50 C49 P3 C55 104.4(2)
C54 C49 P3 Zn2 66.8(2)
C50 C49 P3 Zn2 -113.00(19)
C60 C55 P3 C46 -81.3(2)
C56 C55 P3 C46 103.1(2)
C60 C55 P3 C49 169.44(18)
C56 C55 P3 C49 -6.2(2)
C60 C55 P3 Zn2 31.2(2)
C56 C55 P3 Zn2 -144.45(18)
C65 C66 P4 C75 74.0(2)
C61 C66 P4 C75 -105.71(17)
C65 C66 P4 C69 -35.0(2)
C61 C66 P4 C69 145.27(17)
C65 C66 P4 Zn2 -162.68(19)
C61 C66 P4 Zn2 17.58(17)
C80 C75 P4 C66 170.78(18)
C76 C75 P4 C66 -10.6(2)
C80 C75 P4 C69 -78.8(2)
C76 C75 P4 C69 99.8(2)
C80 C75 P4 Zn2 65.7(2)
C76 C75 P4 Zn2 -115.68(19)
C74 C69 P4 C66 110.4(2)
C70 C69 P4 C66 -74.50(19)
C74 C69 P4 C75 -1.7(2)
C70 C69 P4 C75 173.40(17)
C74 C69 P4 Zn2 -144.05(18)
C70 C69 P4 Zn2 31.1(2)

loop_
_platon_squeeze_void_nr
_platon_squeeze_void_average_x
_platon_squeeze_void_average_y
_platon_squeeze_void_average_z
_platon_squeeze_void_volume
_platon_squeeze_void_count_electrons
1 0.000 0.000 0.000 485.5 81.6
